data_4003919
loop_
_publ_author_name
'Zhang, Di'
'Chen, Weilong'
'Zou, Jie'
'Luo, Jingdong'

_publ_section_title
;
 Critical Role of Non-classical Intermolecular Hydrogen Bonding in
 Affecting the \p--\p Stacking and Nonlinear Optical Properties of
 Tricyanofuran-Based Push--Pull Heptamethines
;
_journal_issue 10
_journal_name_full 'Chemistry of Materials'
_journal_page_first 3702
_journal_page_last 3711
_journal_paper_doi 10.1021/acs.chemmater.1c00704
_journal_volume 33
_journal_year 2021
_chemical_formula_sum 'C43 H47 Cl N4 O'
_chemical_formula_weight 671.29
_space_group_crystal_system monoclinic
_space_group_IT_number 14
_space_group_name_Hall '-P 2ybc'
_space_group_name_H-M_alt 'P 1 21/c 1'
_atom_sites_solution_hydrogens geom
_audit_creation_method SHELXL-2016/6
_cell_angle_alpha 90
_cell_angle_beta 99.4220(10)
_cell_angle_gamma 90
_cell_formula_units_Z 4
_cell_length_a 9.0868(2)
_cell_length_b 20.4276(5)
_cell_length_c 20.6493(5)
_cell_measurement_reflns_used 9979
_cell_measurement_temperature 240(2)
_cell_measurement_theta_max 74.49
_cell_measurement_theta_min 3.06
_cell_volume 3781.25(15)
_computing_cell_refinement 'Bruker Saint'
_computing_data_collection 'Bruker Apex3'
_computing_data_reduction 'Bruker Saint'
_computing_structure_refinement 'SHELXL-2016/6 (Sheldrick, 2016)'
_computing_structure_solution 'SHELXT 2014/5 (Sheldrick, 2014)'
_diffrn_ambient_temperature 240(2)
_diffrn_measured_fraction_theta_full 1.000
_diffrn_measured_fraction_theta_max 0.997
_diffrn_measurement_device_type 'Bruker D8 Venture Photon II'
_diffrn_measurement_method 'phi and omega scans'
_diffrn_radiation_type CuK\a
_diffrn_radiation_wavelength 1.54178
_diffrn_reflns_av_R_equivalents 0.0383
_diffrn_reflns_av_unetI/netI 0.0312
_diffrn_reflns_Laue_measured_fraction_full 1.000
_diffrn_reflns_Laue_measured_fraction_max 0.997
_diffrn_reflns_limit_h_max 11
_diffrn_reflns_limit_h_min -11
_diffrn_reflns_limit_k_max 25
_diffrn_reflns_limit_k_min -25
_diffrn_reflns_limit_l_max 24
_diffrn_reflns_limit_l_min -25
_diffrn_reflns_number 38970
_diffrn_reflns_point_group_measured_fraction_full 1.000
_diffrn_reflns_point_group_measured_fraction_max 0.997
_diffrn_reflns_theta_full 67.679
_diffrn_reflns_theta_max 74.556
_diffrn_reflns_theta_min 3.064
_diffrn_source 'micro focus'
_exptl_absorpt_coefficient_mu 1.178
_exptl_absorpt_correction_T_max 0.7538
_exptl_absorpt_correction_T_min 0.6576
_exptl_absorpt_correction_type multi-scan
_exptl_absorpt_process_details
;
 SADABS 2016/2: Krause, L., Herbst-Irmer, R., Sheldrick G.M. & Stalke D.,
 J. Appl. Cryst. 48 (2015) 3-10
;
_exptl_crystal_colour purple
_exptl_crystal_density_diffrn 1.179
_exptl_crystal_description irregular
_exptl_crystal_F_000 1432
_exptl_crystal_size_max 0.42
_exptl_crystal_size_mid 0.21
_exptl_crystal_size_min 0.04
_refine_diff_density_max 0.619
_refine_diff_density_min -0.516
_refine_diff_density_rms 0.054
_refine_ls_extinction_method none
_refine_ls_goodness_of_fit_ref 1.039
_refine_ls_hydrogen_treatment constr
_refine_ls_matrix_type full
_refine_ls_number_parameters 523
_refine_ls_number_reflns 7728
_refine_ls_number_restraints 356
_refine_ls_restrained_S_all 1.059
_refine_ls_R_factor_all 0.0871
_refine_ls_R_factor_gt 0.0798
_refine_ls_shift/su_max 0.000
_refine_ls_shift/su_mean 0.000
_refine_ls_structure_factor_coef Fsqd
_refine_ls_weighting_details 'w=1/[\s^2^(Fo^2^)+(0.1617P)^2^+0.9367P] where P=(Fo^2^+2Fc^2^)/3'
_refine_ls_weighting_scheme calc
_refine_ls_wR_factor_gt 0.2483
_refine_ls_wR_factor_ref 0.2584
_reflns_Friedel_coverage 0.000
_reflns_number_gt 6452
_reflns_number_total 7728
_reflns_threshold_expression 'I > 2\s(I)'
_cod_data_source_file cm1c00704_si_002.cif
_cod_data_source_block 1_a
_cod_depositor_comments 'Adding full bibliography for 4003918--4003919.cif.'
_cod_original_sg_symbol_H-M 'P 21/c'
_cod_database_code 4003919
_shelx_shelxl_version_number 2016/6
_shelx_space_group_comment
;
The symmetry employed for this shelxl refinement is uniquely defined
by the following loop, which should always be used as a source of
symmetry information in preference to the above space-group names.
They are only intended as comments.
;

loop_
_space_group_symop_operation_xyz
'x, y, z'
'-x, y+1/2, -z+1/2'
'-x, -y, -z'
'x, -y-1/2, z-1/2'

loop_
_atom_site_label
_atom_site_type_symbol
_atom_site_fract_x
_atom_site_fract_y
_atom_site_fract_z
_atom_site_U_iso_or_equiv
_atom_site_adp_type
_atom_site_occupancy
_atom_site_site_symmetry_order
_atom_site_calc_flag
_atom_site_refinement_flags_posn
_atom_site_refinement_flags_adp
_atom_site_refinement_flags_occupancy
_atom_site_disorder_assembly
_atom_site_disorder_group
Cl1 Cl 0.65062(9) 0.49975(4) 0.32471(4) 0.0893(3) Uani 1 1 d . . . . .
O1 O 0.2825(2) 0.53387(10) 0.03606(9) 0.0788(5) Uani 1 1 d . . . . .
N1 N 0.8384(3) 0.49531(11) 0.63966(11) 0.0756(6) Uani 1 1 d . . . . .
N2 N -0.0021(4) 0.70757(16) 0.10561(17) 0.1101(10) Uani 1 1 d . . . . .
N3 N -0.1324(4) 0.66188(15) -0.0628(2) 0.1196(12) Uani 1 1 d . . . . .
N4 N 0.0954(4) 0.49167(19) -0.11814(15) 0.1119(11) Uani 1 1 d . . . . .
C1 C 0.4095(17) 0.7135(8) 0.6603(8) 0.225(6) Uani 0.6 1 d D U P A 1
H1A H 0.365870 0.756612 0.651464 0.338 Uiso 0.6 1 calc R U P A 1
H1B H 0.374351 0.694649 0.698047 0.338 Uiso 0.6 1 calc R U P A 1
H1C H 0.380400 0.685603 0.622342 0.338 Uiso 0.6 1 calc R U P A 1
C2 C 0.586(2) 0.7197(10) 0.6750(9) 0.232(6) Uani 0.6 1 d D U P A 1
H2A H 0.628913 0.714027 0.634634 0.278 Uiso 0.6 1 calc R U P A 1
H2B H 0.616692 0.762486 0.694037 0.278 Uiso 0.6 1 calc R U P A 1
C3 C 0.6375(13) 0.6648(6) 0.7237(6) 0.159(3) Uani 0.6 1 d D U P A 1
H3A H 0.608328 0.675487 0.766123 0.190 Uiso 0.6 1 calc R U P A 1
H3B H 0.587234 0.624055 0.707886 0.190 Uiso 0.6 1 calc R U P A 1
C4 C 0.8039(12) 0.6547(5) 0.7330(6) 0.139(3) Uani 0.6 1 d D U P A 1
H4A H 0.835071 0.637178 0.777331 0.167 Uiso 0.6 1 calc R U P A 1
H4B H 0.850290 0.697917 0.731904 0.167 Uiso 0.6 1 calc R U P A 1
C5 C 0.8705(11) 0.6105(6) 0.6855(5) 0.103(2) Uani 0.6 1 d D U P A 1
H5 H 0.850320 0.630693 0.641341 0.124 Uiso 0.6 1 calc R U P A 1
C6 C 1.0340(9) 0.6037(4) 0.7048(5) 0.131(2) Uani 0.6 1 d D U P A 1
H6A H 1.049469 0.584724 0.748968 0.157 Uiso 0.6 1 calc R U P A 1
H6B H 1.064227 0.569940 0.675834 0.157 Uiso 0.6 1 calc R U P A 1
C7 C 1.1417(15) 0.6549(5) 0.7066(8) 0.176(5) Uani 0.6 1 d D U P A 1
H7A H 1.240556 0.637497 0.722036 0.264 Uiso 0.6 1 calc R U P A 1
H7B H 1.119618 0.689148 0.736065 0.264 Uiso 0.6 1 calc R U P A 1
H7C H 1.138093 0.672816 0.662837 0.264 Uiso 0.6 1 calc R U P A 1
C8 C 0.7867(17) 0.5429(8) 0.6825(11) 0.089(3) Uani 0.6 1 d D U P A 1
H8A H 0.798370 0.524587 0.726918 0.107 Uiso 0.6 1 calc R U P A 1
H8B H 0.680004 0.550501 0.667694 0.107 Uiso 0.6 1 calc R U P A 1
C1A C 1.223(3) 0.6890(17) 0.6863(15) 0.273(10) Uani 0.4 1 d D U P A 2
H1AA H 1.253601 0.733032 0.677088 0.409 Uiso 0.4 1 calc R U P A 2
H1AB H 1.193450 0.665591 0.645344 0.409 Uiso 0.4 1 calc R U P A 2
H1AC H 1.305409 0.666294 0.712753 0.409 Uiso 0.4 1 calc R U P A 2
C2A C 1.090(2) 0.6922(10) 0.7240(11) 0.188(5) Uani 0.4 1 d D U P A 2
H2AA H 1.095789 0.732775 0.749578 0.226 Uiso 0.4 1 calc R U P A 2
H2AB H 0.996658 0.692999 0.692503 0.226 Uiso 0.4 1 calc R U P A 2
C3A C 1.088(2) 0.6339(10) 0.7699(10) 0.197(5) Uani 0.4 1 d D U P A 2
H3AA H 1.181186 0.608821 0.772511 0.237 Uiso 0.4 1 calc R U P A 2
H3AB H 1.078707 0.648806 0.814082 0.237 Uiso 0.4 1 calc R U P A 2
C4A C 0.9648(18) 0.5947(7) 0.7435(9) 0.159(4) Uani 0.4 1 d D U P A 2
H4AA H 0.921710 0.581644 0.782039 0.191 Uiso 0.4 1 calc R U P A 2
H4AB H 1.010180 0.554941 0.729015 0.191 Uiso 0.4 1 calc R U P A 2
C5A C 0.8313(17) 0.6059(9) 0.6915(10) 0.120(3) Uani 0.4 1 d D U P A 2
H5A H 0.859500 0.625537 0.651412 0.144 Uiso 0.4 1 calc R U P A 2
C6A C 0.721(2) 0.6505(8) 0.7218(9) 0.143(4) Uani 0.4 1 d D U P A 2
H6AA H 0.668427 0.624711 0.751003 0.171 Uiso 0.4 1 calc R U P A 2
H6AB H 0.775482 0.685690 0.747538 0.171 Uiso 0.4 1 calc R U P A 2
C7A C 0.6087(19) 0.6794(8) 0.6661(7) 0.142(4) Uani 0.4 1 d D U P A 2
H7AA H 0.597220 0.650103 0.628667 0.213 Uiso 0.4 1 calc R U P A 2
H7AB H 0.644510 0.721576 0.653607 0.213 Uiso 0.4 1 calc R U P A 2
H7AC H 0.513204 0.685025 0.680586 0.213 Uiso 0.4 1 calc R U P A 2
C8A C 0.753(3) 0.5390(11) 0.6770(17) 0.091(4) Uani 0.4 1 d D U P A 2
H8AA H 0.741033 0.517950 0.718554 0.110 Uiso 0.4 1 calc R U P A 2
H8AB H 0.652734 0.546075 0.651762 0.110 Uiso 0.4 1 calc R U P A 2
C9 C 0.9345(3) 0.44501(14) 0.66373(13) 0.0750(7) Uani 1 1 d . . . . .
C10 C 0.9942(4) 0.42421(19) 0.72636(15) 0.0946(10) Uani 1 1 d . . . . .
H10 H 0.973561 0.446299 0.763780 0.114 Uiso 1 1 calc R U . . .
C11 C 1.0881(4) 0.3681(2) 0.73181(18) 0.1020(11) Uani 1 1 d . . . . .
H11 H 1.129697 0.353394 0.774002 0.122 Uiso 1 1 calc R U . . .
C12 C 1.1205(4) 0.33486(18) 0.67953(18) 0.0943(9) Uani 1 1 d . . . . .
H12 H 1.182367 0.297757 0.685911 0.113 Uiso 1 1 calc R U . . .
C13 C 1.0615(3) 0.35571(14) 0.61460(15) 0.0760(7) Uani 1 1 d . . . . .
C14 C 1.0815(3) 0.32684(14) 0.55397(16) 0.0783(7) Uani 1 1 d . . . . .
H14 H 1.141516 0.289448 0.553404 0.094 Uiso 1 1 calc R U . . .
C15 C 1.0119(3) 0.35427(14) 0.49624(14) 0.0748(7) Uani 1 1 d . . . . .
H15 H 1.026183 0.334664 0.456553 0.090 Uiso 1 1 calc R U . . .
C16 C 0.9207(3) 0.41000(13) 0.49337(12) 0.0688(6) Uani 1 1 d . . . . .
H16 H 0.877135 0.427594 0.452662 0.083 Uiso 1 1 calc R U . . .
C17 C 0.8959(3) 0.43869(12) 0.55136(11) 0.0631(5) Uani 1 1 d . . . . .
C18 C 0.9700(3) 0.41047(13) 0.60996(12) 0.0678(6) Uani 1 1 d . . . . .
C19 C 0.8093(3) 0.49346(12) 0.57142(12) 0.0660(6) Uani 1 1 d . . . . .
C20 C 0.7135(3) 0.53678(12) 0.53434(13) 0.0694(6) Uani 1 1 d . . . . .
H20 H 0.669374 0.570025 0.556157 0.083 Uiso 1 1 calc R U . . .
C21 C 0.6791(3) 0.53352(12) 0.46616(13) 0.0676(6) Uani 1 1 d . . . . .
H21 H 0.720635 0.498262 0.446112 0.081 Uiso 1 1 calc R U . . .
C22 C 0.5910(3) 0.57618(12) 0.42454(13) 0.0667(6) Uani 1 1 d . . . . .
C23 C 0.5203(3) 0.63513(13) 0.45065(14) 0.0740(6) Uani 1 1 d . . . . .
H23A H 0.586647 0.651494 0.489507 0.089 Uiso 1 1 calc R U . . .
H23B H 0.426475 0.621856 0.464386 0.089 Uiso 1 1 calc R U . . .
C24 C 0.4889(3) 0.69011(13) 0.40079(15) 0.0765(7) Uani 1 1 d . . . . .
H24 H 0.586890 0.703305 0.389983 0.092 Uiso 1 1 calc R U . . .
C25 C 0.3997(3) 0.66432(14) 0.33794(14) 0.0762(7) Uani 1 1 d . . . . .
H25A H 0.389943 0.698927 0.304646 0.091 Uiso 1 1 calc R U . . .
H25B H 0.299229 0.652989 0.345704 0.091 Uiso 1 1 calc R U . . .
C26 C 0.4697(3) 0.60475(12) 0.31188(13) 0.0692(6) Uani 1 1 d . . . . .
C27 C 0.5632(3) 0.56656(12) 0.35569(13) 0.0687(6) Uani 1 1 d . . . . .
C28 C 0.4215(4) 0.75245(14) 0.42733(17) 0.0850(8) Uani 1 1 d . . . . .
C29 C 0.4290(6) 0.80821(18) 0.3779(3) 0.1251(15) Uani 1 1 d . . . . .
H29A H 0.413661 0.849810 0.398469 0.188 Uiso 1 1 calc R U . . .
H29B H 0.351931 0.801919 0.339970 0.188 Uiso 1 1 calc R U . . .
H29C H 0.526029 0.808071 0.364139 0.188 Uiso 1 1 calc R U . . .
C30 C 0.2674(6) 0.7435(2) 0.4400(4) 0.176(3) Uani 1 1 d . . . . .
H30A H 0.237539 0.781770 0.462504 0.264 Uiso 1 1 calc R U . . .
H30B H 0.262843 0.705079 0.467123 0.264 Uiso 1 1 calc R U . . .
H30C H 0.200625 0.737942 0.398626 0.264 Uiso 1 1 calc R U . . .
C31 C 0.5238(6) 0.7753(2) 0.4896(3) 0.1325(17) Uani 1 1 d . . . . .
H31A H 0.498455 0.819873 0.499665 0.199 Uiso 1 1 calc R U . . .
H31B H 0.626789 0.773643 0.482660 0.199 Uiso 1 1 calc R U . . .
H31C H 0.511050 0.746885 0.525890 0.199 Uiso 1 1 calc R U . . .
C32 C 0.4361(3) 0.58830(13) 0.24487(13) 0.0721(6) Uani 1 1 d . . . . .
H32 H 0.493068 0.554490 0.230456 0.087 Uiso 1 1 calc R U . . .
C33 C 0.3296(3) 0.61613(13) 0.19827(13) 0.0718(6) Uani 1 1 d . . . . .
H33 H 0.277205 0.652498 0.210664 0.086 Uiso 1 1 calc R U . . .
C34 C 0.2934(3) 0.59377(12) 0.13303(13) 0.0664(6) Uani 1 1 d . . . . .
C35 C 0.1796(3) 0.61625(12) 0.08574(13) 0.0670(6) Uani 1 1 d . . . . .
C36 C 0.1735(3) 0.57827(12) 0.02789(12) 0.0661(6) Uani 1 1 d . . . . .
C37 C 0.3688(3) 0.53755(14) 0.10300(12) 0.0717(6) Uani 1 1 d . . . . .
C38 C 0.5296(3) 0.5521(2) 0.09497(17) 0.0968(10) Uani 1 1 d . . . . .
H38A H 0.592798 0.551389 0.137650 0.145 Uiso 1 1 calc R U . . .
H38B H 0.534647 0.594971 0.075252 0.145 Uiso 1 1 calc R U . . .
H38C H 0.563529 0.519199 0.066920 0.145 Uiso 1 1 calc R U . . .
C39 C 0.3486(4) 0.47179(14) 0.13374(15) 0.0860(8) Uani 1 1 d . . . . .
H39A H 0.416772 0.468135 0.174955 0.129 Uiso 1 1 calc R U . . .
H39B H 0.369339 0.437275 0.104245 0.129 Uiso 1 1 calc R U . . .
H39C H 0.246787 0.467699 0.141764 0.129 Uiso 1 1 calc R U . . .
C40 C 0.0772(3) 0.66671(14) 0.09609(15) 0.0792(7) Uani 1 1 d . . . . .
C41 C 0.0777(3) 0.57931(13) -0.03081(13) 0.0698(6) Uani 1 1 d . . . . .
C42 C -0.0379(3) 0.62600(14) -0.04689(16) 0.0825(8) Uani 1 1 d . . . . .
C43 C 0.0904(3) 0.53084(16) -0.07931(14) 0.0801(7) Uani 1 1 d . . . . .

loop_
_atom_site_aniso_label
_atom_site_aniso_U_11
_atom_site_aniso_U_22
_atom_site_aniso_U_33
_atom_site_aniso_U_23
_atom_site_aniso_U_13
_atom_site_aniso_U_12
Cl1 0.0949(5) 0.0862(5) 0.0807(5) -0.0218(3) -0.0037(4) 0.0299(4)
O1 0.0813(11) 0.0886(12) 0.0632(10) -0.0078(8) 0.0016(8) 0.0291(9)
N1 0.0984(16) 0.0709(12) 0.0597(11) -0.0057(9) 0.0197(11) -0.0122(11)
N2 0.114(2) 0.0926(19) 0.122(2) -0.0086(17) 0.0156(18) 0.0390(17)
N3 0.0892(18) 0.0849(18) 0.166(3) -0.0141(19) -0.0355(19) 0.0175(15)
N4 0.112(2) 0.139(3) 0.0788(17) -0.0245(18) -0.0019(16) 0.0209(19)
C1 0.244(9) 0.203(12) 0.243(13) -0.005(11) 0.080(10) 0.068(10)
C2 0.252(9) 0.232(12) 0.206(11) 0.036(9) 0.021(10) 0.022(10)
C3 0.188(6) 0.135(6) 0.171(7) -0.019(5) 0.083(6) 0.015(6)
C4 0.174(6) 0.111(5) 0.142(5) -0.048(4) 0.052(5) -0.015(5)
C5 0.139(4) 0.098(4) 0.077(3) -0.014(3) 0.027(4) -0.002(4)
C6 0.132(4) 0.127(5) 0.135(5) -0.050(4) 0.030(4) -0.031(4)
C7 0.178(8) 0.115(6) 0.211(10) -0.027(7) -0.038(8) -0.042(6)
C8 0.123(6) 0.083(4) 0.067(4) -0.012(3) 0.036(5) -0.003(4)
C1A 0.254(19) 0.31(2) 0.28(2) 0.002(18) 0.102(14) -0.036(18)
C2A 0.177(10) 0.190(10) 0.193(11) -0.008(9) 0.018(8) -0.033(9)
C3A 0.186(9) 0.207(10) 0.187(10) 0.006(8) -0.003(7) -0.051(8)
C4A 0.168(7) 0.143(7) 0.155(8) -0.012(6) -0.004(6) -0.012(5)
C5A 0.161(7) 0.092(5) 0.109(6) -0.033(5) 0.029(5) -0.020(5)
C6A 0.179(9) 0.102(6) 0.153(7) -0.030(6) 0.046(7) -0.002(7)
C7A 0.189(10) 0.143(10) 0.107(7) -0.030(7) 0.063(6) 0.004(7)
C8A 0.136(9) 0.074(5) 0.071(7) -0.003(4) 0.040(6) -0.008(6)
C9 0.0896(17) 0.0747(15) 0.0604(13) 0.0025(11) 0.0118(11) -0.0200(13)
C10 0.117(2) 0.103(2) 0.0618(15) 0.0059(14) 0.0109(15) -0.026(2)
C11 0.106(2) 0.110(3) 0.084(2) 0.0293(19) -0.0012(17) -0.015(2)
C12 0.092(2) 0.093(2) 0.094(2) 0.0285(18) 0.0059(16) -0.0072(16)
C13 0.0698(14) 0.0723(15) 0.0846(17) 0.0124(12) 0.0088(12) -0.0113(12)
C14 0.0691(14) 0.0696(14) 0.098(2) 0.0058(13) 0.0199(13) -0.0058(11)
C15 0.0741(15) 0.0720(15) 0.0810(16) -0.0084(12) 0.0208(12) -0.0072(11)
C16 0.0761(14) 0.0698(14) 0.0616(13) -0.0039(10) 0.0146(11) -0.0055(11)
C17 0.0685(13) 0.0617(12) 0.0599(12) -0.0009(9) 0.0124(9) -0.0121(10)
C18 0.0705(13) 0.0688(13) 0.0641(13) 0.0027(10) 0.0111(10) -0.0165(11)
C19 0.0760(14) 0.0633(12) 0.0605(12) -0.0048(9) 0.0166(11) -0.0134(10)
C20 0.0748(14) 0.0638(13) 0.0716(14) -0.0053(11) 0.0182(11) -0.0046(11)
C21 0.0645(12) 0.0642(13) 0.0735(14) -0.0077(11) 0.0090(10) -0.0039(10)
C22 0.0624(12) 0.0623(12) 0.0744(14) -0.0099(10) 0.0078(10) -0.0035(10)
C23 0.0792(15) 0.0688(14) 0.0745(15) -0.0113(11) 0.0145(12) 0.0048(12)
C24 0.0721(14) 0.0690(14) 0.0883(17) -0.0139(13) 0.0130(12) -0.0013(11)
C25 0.0774(15) 0.0665(14) 0.0815(16) -0.0134(12) 0.0038(12) 0.0085(12)
C26 0.0656(13) 0.0650(13) 0.0742(14) -0.0130(11) 0.0034(11) 0.0026(10)
C27 0.0655(13) 0.0640(13) 0.0743(14) -0.0137(11) 0.0045(11) 0.0031(10)
C28 0.0912(18) 0.0674(15) 0.097(2) -0.0170(14) 0.0168(15) 0.0073(13)
C29 0.152(4) 0.070(2) 0.154(4) -0.014(2) 0.028(3) 0.004(2)
C30 0.121(3) 0.089(2) 0.347(9) -0.071(4) 0.126(5) -0.013(2)
C31 0.143(4) 0.103(3) 0.145(4) -0.055(3) 0.004(3) 0.011(3)
C32 0.0732(14) 0.0681(14) 0.0728(15) -0.0116(11) 0.0051(11) 0.0062(11)
C33 0.0729(14) 0.0648(13) 0.0751(15) -0.0111(11) 0.0049(11) 0.0057(11)
C34 0.0656(13) 0.0625(12) 0.0703(13) -0.0037(10) 0.0086(10) 0.0057(10)
C35 0.0661(13) 0.0607(12) 0.0733(14) -0.0001(10) 0.0089(10) 0.0067(10)
C36 0.0652(12) 0.0647(13) 0.0679(13) 0.0034(10) 0.0094(10) 0.0059(10)
C37 0.0716(14) 0.0789(15) 0.0620(13) -0.0057(11) 0.0035(10) 0.0181(12)
C38 0.0734(17) 0.128(3) 0.089(2) -0.0035(19) 0.0148(14) 0.0222(18)
C39 0.105(2) 0.0713(16) 0.0760(16) -0.0071(13) -0.0027(14) 0.0174(15)
C40 0.0824(16) 0.0677(14) 0.0858(17) -0.0013(13) 0.0091(13) 0.0140(13)
C41 0.0658(13) 0.0708(14) 0.0706(14) 0.0058(11) 0.0044(10) 0.0037(11)
C42 0.0717(15) 0.0699(15) 0.098(2) -0.0002(14) -0.0093(14) -0.0011(12)
C43 0.0766(16) 0.0944(19) 0.0659(15) 0.0003(14) 0.0016(12) 0.0074(14)

loop_
_atom_type_symbol
_atom_type_description
_atom_type_scat_dispersion_real
_atom_type_scat_dispersion_imag
_atom_type_scat_source
C C 0.0181 0.0091 'International Tables Vol C Tables 4.2.6.8 and 6.1.1.4'
H H 0.0000 0.0000 'International Tables Vol C Tables 4.2.6.8 and 6.1.1.4'
Cl Cl 0.3639 0.7018 'International Tables Vol C Tables 4.2.6.8 and 6.1.1.4'
N N 0.0311 0.0180 'International Tables Vol C Tables 4.2.6.8 and 6.1.1.4'
O O 0.0492 0.0322 'International Tables Vol C Tables 4.2.6.8 and 6.1.1.4'

loop_
_geom_angle_atom_site_label_1
_geom_angle_atom_site_label_2
_geom_angle_atom_site_label_3
_geom_angle
_geom_angle_site_symmetry_1
_geom_angle_site_symmetry_3
_geom_angle_publ_flag
C36 O1 C37 110.72(19) . . ?
C9 N1 C19 110.3(2) . . ?
C9 N1 C8 121.9(9) . . ?
C19 N1 C8 127.7(9) . . ?
C9 N1 C8A 127.9(13) . . ?
C19 N1 C8A 121.0(13) . . ?
C2 C1 H1A 109.5 . . ?
C2 C1 H1B 109.5 . . ?
H1A C1 H1B 109.5 . . ?
C2 C1 H1C 109.5 . . ?
H1A C1 H1C 109.5 . . ?
H1B C1 H1C 109.5 . . ?
C3 C2 C1 104.8(13) . . ?
C3 C2 H2A 110.8 . . ?
C1 C2 H2A 110.8 . . ?
C3 C2 H2B 110.8 . . ?
C1 C2 H2B 110.8 . . ?
H2A C2 H2B 108.9 . . ?
C4 C3 C2 112.0(12) . . ?
C4 C3 H3A 109.2 . . ?
C2 C3 H3A 109.2 . . ?
C4 C3 H3B 109.2 . . ?
C2 C3 H3B 109.2 . . ?
H3A C3 H3B 107.9 . . ?
C3 C4 C5 119.6(9) . . ?
C3 C4 H4A 107.4 . . ?
C5 C4 H4A 107.4 . . ?
C3 C4 H4B 107.4 . . ?
C5 C4 H4B 107.4 . . ?
H4A C4 H4B 107.0 . . ?
C6 C5 C4 111.6(8) . . ?
C6 C5 C8 112.6(9) . . ?
C4 C5 C8 107.7(9) . . ?
C6 C5 H5 108.2 . . ?
C4 C5 H5 108.2 . . ?
C8 C5 H5 108.2 . . ?
C7 C6 C5 126.2(10) . . ?
C7 C6 H6A 105.8 . . ?
C5 C6 H6A 105.8 . . ?
C7 C6 H6B 105.8 . . ?
C5 C6 H6B 105.8 . . ?
H6A C6 H6B 106.2 . . ?
C6 C7 H7A 109.5 . . ?
C6 C7 H7B 109.5 . . ?
H7A C7 H7B 109.5 . . ?
C6 C7 H7C 109.5 . . ?
H7A C7 H7C 109.5 . . ?
H7B C7 H7C 109.5 . . ?
N1 C8 C5 114.3(13) . . ?
N1 C8 H8A 108.7 . . ?
C5 C8 H8A 108.7 . . ?
N1 C8 H8B 108.7 . . ?
C5 C8 H8B 108.7 . . ?
H8A C8 H8B 107.6 . . ?
C2A C1A H1AA 109.5 . . ?
C2A C1A H1AB 109.5 . . ?
H1AA C1A H1AB 109.5 . . ?
C2A C1A H1AC 109.5 . . ?
H1AA C1A H1AC 109.5 . . ?
H1AB C1A H1AC 109.5 . . ?
C3A C2A C1A 111.6(19) . . ?
C3A C2A H2AA 109.3 . . ?
C1A C2A H2AA 109.3 . . ?
C3A C2A H2AB 109.3 . . ?
C1A C2A H2AB 109.3 . . ?
H2AA C2A H2AB 108.0 . . ?
C4A C3A C2A 106.9(15) . . ?
C4A C3A H3AA 110.4 . . ?
C2A C3A H3AA 110.4 . . ?
C4A C3A H3AB 110.4 . . ?
C2A C3A H3AB 110.4 . . ?
H3AA C3A H3AB 108.6 . . ?
C3A C4A C5A 133.5(15) . . ?
C3A C4A H4AA 103.8 . . ?
C5A C4A H4AA 103.8 . . ?
C3A C4A H4AB 103.8 . . ?
C5A C4A H4AB 103.8 . . ?
H4AA C4A H4AB 105.4 . . ?
C4A C5A C8A 107.3(15) . . ?
C4A C5A C6A 107.5(14) . . ?
C8A C5A C6A 106.5(15) . . ?
C4A C5A H5A 111.8 . . ?
C8A C5A H5A 111.8 . . ?
C6A C5A H5A 111.8 . . ?
C7A C6A C5A 108.5(13) . . ?
C7A C6A H6AA 110.0 . . ?
C5A C6A H6AA 110.0 . . ?
C7A C6A H6AB 110.0 . . ?
C5A C6A H6AB 110.0 . . ?
H6AA C6A H6AB 108.4 . . ?
C6A C7A H7AA 109.5 . . ?
C6A C7A H7AB 109.5 . . ?
H7AA C7A H7AB 109.5 . . ?
C6A C7A H7AC 109.5 . . ?
H7AA C7A H7AC 109.5 . . ?
H7AB C7A H7AC 109.5 . . ?
N1 C8A C5A 111.4(18) . . ?
N1 C8A H8AA 109.3 . . ?
C5A C8A H8AA 109.3 . . ?
N1 C8A H8AB 109.3 . . ?
C5A C8A H8AB 109.3 . . ?
H8AA C8A H8AB 108.0 . . ?
C10 C9 N1 133.6(3) . . ?
C10 C9 C18 118.7(3) . . ?
N1 C9 C18 107.7(2) . . ?
C9 C10 C11 117.4(3) . . ?
C9 C10 H10 121.3 . . ?
C11 C10 H10 121.3 . . ?
C12 C11 C10 123.3(3) . . ?
C12 C11 H11 118.4 . . ?
C10 C11 H11 118.4 . . ?
C11 C12 C13 120.4(3) . . ?
C11 C12 H12 119.8 . . ?
C13 C12 H12 119.8 . . ?
C18 C13 C14 115.8(3) . . ?
C18 C13 C12 115.8(3) . . ?
C14 C13 C12 128.4(3) . . ?
C15 C14 C13 119.2(3) . . ?
C15 C14 H14 120.4 . . ?
C13 C14 H14 120.4 . . ?
C14 C15 C16 123.5(3) . . ?
C14 C15 H15 118.3 . . ?
C16 C15 H15 118.3 . . ?
C17 C16 C15 119.0(2) . . ?
C17 C16 H16 120.5 . . ?
C15 C16 H16 120.5 . . ?
C16 C17 C18 116.6(2) . . ?
C16 C17 C19 137.6(2) . . ?
C18 C17 C19 105.8(2) . . ?
C13 C18 C9 124.5(3) . . ?
C13 C18 C17 125.9(3) . . ?
C9 C18 C17 109.6(2) . . ?
C20 C19 N1 122.8(2) . . ?
C20 C19 C17 130.6(2) . . ?
N1 C19 C17 106.6(2) . . ?
C19 C20 C21 123.1(2) . . ?
C19 C20 H20 118.5 . . ?
C21 C20 H20 118.5 . . ?
C22 C21 C20 127.5(2) . . ?
C22 C21 H21 116.2 . . ?
C20 C21 H21 116.2 . . ?
C21 C22 C27 121.8(2) . . ?
C21 C22 C23 121.2(2) . . ?
C27 C22 C23 117.0(2) . . ?
C22 C23 C24 113.1(2) . . ?
C22 C23 H23A 109.0 . . ?
C24 C23 H23A 109.0 . . ?
C22 C23 H23B 109.0 . . ?
C24 C23 H23B 109.0 . . ?
H23A C23 H23B 107.8 . . ?
C25 C24 C23 109.9(2) . . ?
C25 C24 C28 113.8(2) . . ?
C23 C24 C28 114.1(2) . . ?
C25 C24 H24 106.1 . . ?
C23 C24 H24 106.1 . . ?
C28 C24 H24 106.1 . . ?
C24 C25 C26 112.9(2) . . ?
C24 C25 H25A 109.0 . . ?
C26 C25 H25A 109.0 . . ?
C24 C25 H25B 109.0 . . ?
C26 C25 H25B 109.0 . . ?
H25A C25 H25B 107.8 . . ?
C27 C26 C32 121.4(2) . . ?
C27 C26 C25 118.2(2) . . ?
C32 C26 C25 120.4(2) . . ?
C26 C27 C22 124.8(2) . . ?
C26 C27 Cl1 118.0(2) . . ?
C22 C27 Cl1 117.22(19) . . ?
C30 C28 C31 110.6(4) . . ?
C30 C28 C29 110.8(4) . . ?
C31 C28 C29 104.2(4) . . ?
C30 C28 C24 113.7(3) . . ?
C31 C28 C24 109.0(3) . . ?
C29 C28 C24 108.1(3) . . ?
C28 C29 H29A 109.5 . . ?
C28 C29 H29B 109.5 . . ?
H29A C29 H29B 109.5 . . ?
C28 C29 H29C 109.5 . . ?
H29A C29 H29C 109.5 . . ?
H29B C29 H29C 109.5 . . ?
C28 C30 H30A 109.5 . . ?
C28 C30 H30B 109.5 . . ?
H30A C30 H30B 109.5 . . ?
C28 C30 H30C 109.5 . . ?
H30A C30 H30C 109.5 . . ?
H30B C30 H30C 109.5 . . ?
C28 C31 H31A 109.5 . . ?
C28 C31 H31B 109.5 . . ?
H31A C31 H31B 109.5 . . ?
C28 C31 H31C 109.5 . . ?
H31A C31 H31C 109.5 . . ?
H31B C31 H31C 109.5 . . ?
C33 C32 C26 127.2(2) . . ?
C33 C32 H32 116.4 . . ?
C26 C32 H32 116.4 . . ?
C32 C33 C34 124.3(2) . . ?
C32 C33 H33 117.9 . . ?
C34 C33 H33 117.9 . . ?
C35 C34 C33 126.8(2) . . ?
C35 C34 C37 107.3(2) . . ?
C33 C34 C37 125.8(2) . . ?
C34 C35 C36 109.6(2) . . ?
C34 C35 C40 124.5(2) . . ?
C36 C35 C40 125.8(2) . . ?
O1 C36 C41 118.2(2) . . ?
O1 C36 C35 109.9(2) . . ?
C41 C36 C35 131.9(2) . . ?
O1 C37 C39 105.4(2) . . ?
O1 C37 C34 102.41(19) . . ?
C39 C37 C34 114.0(2) . . ?
O1 C37 C38 106.2(2) . . ?
C39 C37 C38 113.8(3) . . ?
C34 C37 C38 113.6(3) . . ?
C37 C38 H38A 109.5 . . ?
C37 C38 H38B 109.5 . . ?
H38A C38 H38B 109.5 . . ?
C37 C38 H38C 109.5 . . ?
H38A C38 H38C 109.5 . . ?
H38B C38 H38C 109.5 . . ?
C37 C39 H39A 109.5 . . ?
C37 C39 H39B 109.5 . . ?
H39A C39 H39B 109.5 . . ?
C37 C39 H39C 109.5 . . ?
H39A C39 H39C 109.5 . . ?
H39B C39 H39C 109.5 . . ?
N2 C40 C35 178.3(4) . . ?
C36 C41 C42 123.8(3) . . ?
C36 C41 C43 119.8(2) . . ?
C42 C41 C43 116.4(2) . . ?
N3 C42 C41 176.5(4) . . ?
N4 C43 C41 177.6(4) . . ?

loop_
_geom_bond_atom_site_label_1
_geom_bond_atom_site_label_2
_geom_bond_distance
_geom_bond_site_symmetry_2
_geom_bond_publ_flag
Cl1 C27 1.752(2) . ?
O1 C36 1.333(3) . ?
O1 C37 1.475(3) . ?
N1 C9 1.386(4) . ?
N1 C19 1.391(3) . ?
N1 C8 1.444(18) . ?
N1 C8A 1.48(3) . ?
N2 C40 1.141(4) . ?
N3 C42 1.136(4) . ?
N4 C43 1.139(4) . ?
C1 C2 1.592(16) . ?
C1 H1A 0.9700 . ?
C1 H1B 0.9700 . ?
C1 H1C 0.9700 . ?
C2 C3 1.527(14) . ?
C2 H2A 0.9800 . ?
C2 H2B 0.9800 . ?
C3 C4 1.507(12) . ?
C3 H3A 0.9800 . ?
C3 H3B 0.9800 . ?
C4 C5 1.528(10) . ?
C4 H4A 0.9800 . ?
C4 H4B 0.9800 . ?
C5 C6 1.481(11) . ?
C5 C8 1.574(12) . ?
C5 H5 0.9900 . ?
C6 C7 1.429(11) . ?
C6 H6A 0.9800 . ?
C6 H6B 0.9800 . ?
C7 H7A 0.9700 . ?
C7 H7B 0.9700 . ?
C7 H7C 0.9700 . ?
C8 H8A 0.9800 . ?
C8 H8B 0.9800 . ?
C1A C2A 1.542(17) . ?
C1A H1AA 0.9700 . ?
C1A H1AB 0.9700 . ?
C1A H1AC 0.9700 . ?
C2A C3A 1.524(17) . ?
C2A H2AA 0.9800 . ?
C2A H2AB 0.9800 . ?
C3A C4A 1.414(15) . ?
C3A H3AA 0.9800 . ?
C3A H3AB 0.9800 . ?
C4A C5A 1.500(16) . ?
C4A H4AA 0.9800 . ?
C4A H4AB 0.9800 . ?
C5A C8A 1.549(15) . ?
C5A C6A 1.561(16) . ?
C5A H5A 0.9900 . ?
C6A C7A 1.525(16) . ?
C6A H6AA 0.9800 . ?
C6A H6AB 0.9800 . ?
C7A H7AA 0.9700 . ?
C7A H7AB 0.9700 . ?
C7A H7AC 0.9700 . ?
C8A H8AA 0.9800 . ?
C8A H8AB 0.9800 . ?
C9 C10 1.385(4) . ?
C9 C18 1.397(4) . ?
C10 C11 1.423(6) . ?
C10 H10 0.9400 . ?
C11 C12 1.348(6) . ?
C11 H11 0.9400 . ?
C12 C13 1.425(4) . ?
C12 H12 0.9400 . ?
C13 C18 1.387(4) . ?
C13 C14 1.422(4) . ?
C14 C15 1.374(4) . ?
C14 H14 0.9400 . ?
C15 C16 1.404(4) . ?
C15 H15 0.9400 . ?
C16 C17 1.384(3) . ?
C16 H16 0.9400 . ?
C17 C18 1.408(4) . ?
C17 C19 1.466(4) . ?
C19 C20 1.382(4) . ?
C20 C21 1.393(4) . ?
C20 H20 0.9400 . ?
C21 C22 1.383(4) . ?
C21 H21 0.9400 . ?
C22 C27 1.416(4) . ?
C22 C23 1.505(3) . ?
C23 C24 1.519(4) . ?
C23 H23A 0.9800 . ?
C23 H23B 0.9800 . ?
C24 C25 1.508(4) . ?
C24 C28 1.552(4) . ?
C24 H24 0.9900 . ?
C25 C26 1.513(3) . ?
C25 H25A 0.9800 . ?
C25 H25B 0.9800 . ?
C26 C27 1.377(4) . ?
C26 C32 1.408(4) . ?
C28 C30 1.477(5) . ?
C28 C31 1.531(5) . ?
C28 C29 1.538(6) . ?
C29 H29A 0.9700 . ?
C29 H29B 0.9700 . ?
C29 H29C 0.9700 . ?
C30 H30A 0.9700 . ?
C30 H30B 0.9700 . ?
C30 H30C 0.9700 . ?
C31 H31A 0.9700 . ?
C31 H31B 0.9700 . ?
C31 H31C 0.9700 . ?
C32 C33 1.372(4) . ?
C32 H32 0.9400 . ?
C33 C34 1.409(4) . ?
C33 H33 0.9400 . ?
C34 C35 1.380(3) . ?
C34 C37 1.520(3) . ?
C35 C36 1.418(4) . ?
C35 C40 1.428(4) . ?
C36 C41 1.372(4) . ?
C37 C39 1.510(4) . ?
C37 C38 1.527(4) . ?
C38 H38A 0.9700 . ?
C38 H38B 0.9700 . ?
C38 H38C 0.9700 . ?
C39 H39A 0.9700 . ?
C39 H39B 0.9700 . ?
C39 H39C 0.9700 . ?
C41 C42 1.417(4) . ?
C41 C43 1.426(4) . ?
